data_7014042
loop_
_publ_author_name
'Hatanp\"a\"a, Timo'
'Vehkam\"aki, Marko'
'Mutikainen, Ilpo'
'Kansikas, Jarno'
'Ritala, Mikko'
'Leskel\"a, Markku'

_publ_section_title
;
 Synthesis and characterisation of cyclopentadienyl complexes of
 barium: precursors for atomic layer deposition of BaTiO3.
;
_journal_issue 8
_journal_name_full 'Dalton transactions (Cambridge, England : 2003)'
_journal_page_first 1181
_journal_page_last 1188
_journal_paper_doi 10.1039/b400235k
_journal_year 2004
_chemical_formula_moiety 'C26 H42 Ba O2'
_chemical_formula_sum 'C26 H42 Ba O2'
_chemical_formula_weight 523.94
_chemical_name_systematic
;
Bis(ethoxyethyl-1,2,3,4-tetramethylcyclopentadienyl)barium(II)
;
_space_group_IT_number 60
_symmetry_cell_setting orthorhombic
_symmetry_space_group_name_Hall '-P 2n 2ab'
_symmetry_space_group_name_H-M 'P b c n'
_atom_sites_solution_hydrogens geom
_atom_sites_solution_primary direct
_atom_sites_solution_secondary difmap
_audit_creation_method SHELXL-97
_cell_angle_alpha 90.000
_cell_angle_beta 90.000
_cell_angle_gamma 90.000
_cell_formula_units_Z 8
_cell_length_a 15.202(3)
_cell_length_b 22.907(3)
_cell_length_c 15.135(3)
_cell_measurement_reflns_used 40573
_cell_measurement_temperature 173(2)
_cell_measurement_theta_max 27.632
_cell_measurement_theta_min 5.026
_cell_volume 5270.5(16)
_computing_cell_refinement 'COLLECT (Nonius, 2002)'
_computing_data_collection 'COLLECT (Nonius, 2002)'
_computing_data_reduction 'COLLECT (Nonius, 2002)'
_computing_molecular_graphics 'SHELXTL (Sheldrick, 1990)'
_computing_publication_material 'SHELX97 (Sheldrick, 1997)'
_computing_structure_refinement 'SHELXL-97 (Sheldrick, 1997)'
_computing_structure_solution 'SHELXS-97 (Sheldrick, 1990)'
_diffrn_ambient_temperature 173(2)
_diffrn_measured_fraction_theta_full 0.990
_diffrn_measured_fraction_theta_max 0.990
_diffrn_measurement_device_type KappaCCD
_diffrn_measurement_method CCD
_diffrn_radiation_monochromator graphite
_diffrn_radiation_source 'fine-focus sealed tube'
_diffrn_radiation_type MoK\a
_diffrn_radiation_wavelength 0.71073
_diffrn_reflns_av_R_equivalents 0.0499
_diffrn_reflns_av_sigmaI/netI 0.0440
_diffrn_reflns_limit_h_max 18
_diffrn_reflns_limit_h_min -19
_diffrn_reflns_limit_k_max 29
_diffrn_reflns_limit_k_min -19
_diffrn_reflns_limit_l_max 19
_diffrn_reflns_limit_l_min -19
_diffrn_reflns_number 38116
_diffrn_reflns_theta_full 27.52
_diffrn_reflns_theta_max 27.52
_diffrn_reflns_theta_min 5.01
_exptl_absorpt_coefficient_mu 1.524
_exptl_absorpt_correction_T_max 0.67
_exptl_absorpt_correction_T_min 0.60
_exptl_absorpt_correction_type multi-scan
_exptl_absorpt_process_details 'sadabs (sheldrick, 1996)'
_exptl_crystal_colour colourless
_exptl_crystal_density_diffrn 1.321
_exptl_crystal_density_method 'not measured'
_exptl_crystal_description block
_exptl_crystal_F_000 2160
_exptl_crystal_size_max 0.38
_exptl_crystal_size_mid 0.28
_exptl_crystal_size_min 0.26
_refine_diff_density_max 0.990
_refine_diff_density_min -0.486
_refine_diff_density_rms 0.086
_refine_ls_extinction_method none
_refine_ls_goodness_of_fit_ref 1.019
_refine_ls_hydrogen_treatment mixed
_refine_ls_matrix_type full
_refine_ls_number_parameters 272
_refine_ls_number_reflns 6006
_refine_ls_number_restraints 1
_refine_ls_restrained_S_all 1.020
_refine_ls_R_factor_all 0.0824
_refine_ls_R_factor_gt 0.0430
_refine_ls_shift/su_max 0.007
_refine_ls_shift/su_mean 0.000
_refine_ls_structure_factor_coef Fsqd
_refine_ls_weighting_details 'calc w=1/[\s^2^(Fo^2^)+(0.0341P)^2^+12.9218P] where P=(Fo^2^+2Fc^2^)/3'
_refine_ls_weighting_scheme calc
_refine_ls_wR_factor_gt 0.0927
_refine_ls_wR_factor_ref 0.1078
_reflns_number_gt 3923
_reflns_number_total 6006
_reflns_threshold_expression >2sigma(I)
_cod_data_source_file b400235k.txt
_cod_data_source_block 9
_cod_depositor_comments
;
The following automatic conversions were performed:
'_exptl_absorpt_correction_type' value 'multi scan' changed to
'multi-scan' according to
'/home/saulius/struct/CIF-dictionaries/cif_core.dic' dictionary named
'cif_core.dic' version 2.4.1 from 2010-06-29.

Automatic conversion script
Id: cif_fix_enum 1527 2010-12-29 10:47:43Z saulius 
;
_cod_database_code 7014042

loop_
_symmetry_equiv_pos_as_xyz
'x, y, z'
'-x+1/2, -y+1/2, z+1/2'
'x+1/2, -y+1/2, -z'
'-x, y, -z+1/2'
'-x, -y, -z'
'x-1/2, y-1/2, -z-1/2'
'-x-1/2, y-1/2, z'
'x, -y, z-1/2'

loop_
_atom_site_label
_atom_site_type_symbol
_atom_site_fract_x
_atom_site_fract_y
_atom_site_fract_z
_atom_site_U_iso_or_equiv
_atom_site_adp_type
_atom_site_occupancy
_atom_site_symmetry_multiplicity
_atom_site_calc_flag
_atom_site_refinement_flags
_atom_site_disorder_assembly
_atom_site_disorder_group
Ba1 Ba 0.240459(14) 0.122727(10) 0.470204(16) 0.03427(10) Uani 1 1 d . . .
O2 O 0.3769(3) 0.1664(2) 0.3784(4) 0.0935(14) Uani 1 1 d . . .
C4 C 0.1887(3) 0.2322(2) 0.5561(3) 0.0464(11) Uani 1 1 d . . .
C18 C 0.2957(3) 0.0582(2) 0.3088(3) 0.0424(11) Uani 1 1 d . . .
C23 C 0.3540(4) 0.0956(3) 0.2528(4) 0.0751(17) Uani 1 1 d U . .
H23A H 0.3342 0.0934 0.1905 0.090 Uiso 1 1 calc R . .
H23B H 0.4150 0.0806 0.2557 0.090 Uiso 1 1 calc R . .
C16 C 0.2456(3) -0.0022(2) 0.4173(3) 0.0518(13) Uani 1 1 d . . .
C1 C 0.0708(3) 0.1853(2) 0.4975(4) 0.0624(16) Uani 1 1 d . . .
C14 C 0.2034(3) 0.0562(2) 0.3037(3) 0.0447(11) Uani 1 1 d . . .
C5 C 0.1196(3) 0.1932(2) 0.5769(3) 0.0602(15) Uani 1 1 d . . .
C22 C 0.4167(4) 0.0094(3) 0.4065(4) 0.081(2) Uani 1 1 d . . .
H22A H 0.4569 0.0351 0.3740 0.122 Uiso 1 1 calc R . .
H22B H 0.4307 -0.0314 0.3931 0.122 Uiso 1 1 calc R . .
H22C H 0.4232 0.0163 0.4701 0.122 Uiso 1 1 calc R . .
C12 C 0.2767(5) 0.0839(4) 0.7136(4) 0.097(2) Uani 1 1 d . . .
H12A H 0.2599 0.0472 0.7438 0.117 Uiso 1 1 calc R . .
H12B H 0.2689 0.1163 0.7562 0.117 Uiso 1 1 calc R . .
C3 C 0.1822(4) 0.24622(19) 0.4681(3) 0.0523(12) Uani 1 1 d . . .
C24 C 0.3525(5) 0.1605(3) 0.2837(5) 0.096(2) Uani 1 1 d U . .
H24A H 0.3942 0.1834 0.2473 0.115 Uiso 1 1 calc R . .
H24B H 0.2929 0.1768 0.2745 0.115 Uiso 1 1 calc R . .
C25 C 0.4675(4) 0.1775(3) 0.3961(6) 0.098(2) Uani 1 1 d . . .
H25A H 0.4818 0.2183 0.3801 0.117 Uiso 1 1 calc R . .
H25B H 0.5043 0.1514 0.3595 0.117 Uiso 1 1 calc R . .
C15 C 0.1734(3) 0.0195(2) 0.3707(3) 0.0497(12) Uani 1 1 d . . .
O1 O 0.2228(3) 0.0925(2) 0.6446(3) 0.1000(16) Uani 1 1 d . . .
C17 C 0.3224(3) 0.0223(2) 0.3789(3) 0.0487(12) Uani 1 1 d . . .
C2 C 0.1103(4) 0.2174(2) 0.4323(4) 0.0591(14) Uani 1 1 d . . .
C11 C 0.1289(6) 0.0997(5) 0.6657(6) 0.138(4) Uani 1 1 d . . .
H11A H 0.1170 0.0834 0.7250 0.165 Uiso 1 1 calc R . .
H11B H 0.0932 0.0778 0.6223 0.165 Uiso 1 1 calc R . .
C6 C -0.0135(4) 0.1496(4) 0.4876(7) 0.140(4) Uani 1 1 d . . .
H6A H -0.0566 0.1720 0.4533 0.210 Uiso 1 1 calc R . .
H6B H -0.0377 0.1410 0.5462 0.210 Uiso 1 1 calc R . .
H6C H -0.0003 0.1130 0.4569 0.210 Uiso 1 1 calc R . .
C19 C 0.1463(4) 0.0846(3) 0.2336(4) 0.0763(18) Uani 1 1 d . . .
H19A H 0.1405 0.0581 0.1830 0.114 Uiso 1 1 calc R . .
H19B H 0.1735 0.1212 0.2142 0.114 Uiso 1 1 calc R . .
H19C H 0.0879 0.0927 0.2582 0.114 Uiso 1 1 calc R . .
C20 C 0.0772(4) 0.0023(3) 0.3851(5) 0.087(2) Uani 1 1 d . . .
H20A H 0.0388 0.0331 0.3622 0.131 Uiso 1 1 calc R . .
H20B H 0.0662 -0.0029 0.4485 0.131 Uiso 1 1 calc R . .
H20C H 0.0649 -0.0343 0.3540 0.131 Uiso 1 1 calc R . .
C9 C 0.2606(4) 0.2525(4) 0.6186(5) 0.115(3) Uani 1 1 d . . .
H9A H 0.3142 0.2298 0.6078 0.173 Uiso 1 1 calc R . .
H9B H 0.2415 0.2468 0.6798 0.173 Uiso 1 1 calc R . .
H9C H 0.2727 0.2940 0.6084 0.173 Uiso 1 1 calc R . .
C8 C 0.2429(5) 0.2886(3) 0.4196(6) 0.113(3) Uani 1 1 d . . .
H8A H 0.2126 0.3041 0.3675 0.169 Uiso 1 1 calc R . .
H8B H 0.2963 0.2680 0.4010 0.169 Uiso 1 1 calc R . .
H8C H 0.2588 0.3207 0.4592 0.169 Uiso 1 1 calc R . .
C21 C 0.2436(5) -0.0443(3) 0.4933(5) 0.098(3) Uani 1 1 d . . .
H21A H 0.2354 -0.0227 0.5486 0.147 Uiso 1 1 calc R . .
H21B H 0.2993 -0.0658 0.4957 0.147 Uiso 1 1 calc R . .
H21C H 0.1949 -0.0718 0.4853 0.147 Uiso 1 1 calc R . .
C26 C 0.4874(5) 0.1680(4) 0.4886(6) 0.117(3) Uani 1 1 d . . .
H26A H 0.4542 0.1959 0.5247 0.176 Uiso 1 1 calc R . .
H26B H 0.5505 0.1736 0.4986 0.176 Uiso 1 1 calc R . .
H26C H 0.4709 0.1281 0.5052 0.176 Uiso 1 1 calc R . .
C7 C 0.0758(6) 0.2260(3) 0.3382(4) 0.117(3) Uani 1 1 d . . .
H7A H 0.0631 0.2675 0.3284 0.176 Uiso 1 1 calc R . .
H7B H 0.0219 0.2032 0.3301 0.176 Uiso 1 1 calc R . .
H7C H 0.1204 0.2130 0.2957 0.176 Uiso 1 1 calc R . .
C13 C 0.3676(5) 0.0807(4) 0.6885(5) 0.120(3) Uani 1 1 d . . .
H13A H 0.3776 0.0449 0.6543 0.181 Uiso 1 1 calc R . .
H13B H 0.4044 0.0801 0.7416 0.181 Uiso 1 1 calc R . .
H13C H 0.3827 0.1147 0.6523 0.181 Uiso 1 1 calc R . .
C10 C 0.1021(6) 0.1641(4) 0.6639(5) 0.124(3) Uani 1 1 d . . .
H10A H 0.0386 0.1671 0.6775 0.149 Uiso 1 1 calc R . .
H10B H 0.1346 0.1852 0.7108 0.149 Uiso 1 1 calc R . .

loop_
_atom_site_aniso_label
_atom_site_aniso_U_11
_atom_site_aniso_U_22
_atom_site_aniso_U_33
_atom_site_aniso_U_23
_atom_site_aniso_U_13
_atom_site_aniso_U_12
Ba1 0.03082(14) 0.03651(14) 0.03549(14) 0.00029(12) -0.00432(11) 0.00140(10)
O2 0.058(2) 0.096(3) 0.127(4) 0.009(3) 0.027(3) -0.014(2)
C4 0.047(3) 0.052(3) 0.040(3) -0.018(2) 0.000(2) 0.010(2)
C18 0.035(2) 0.051(3) 0.042(3) -0.005(2) 0.005(2) 0.000(2)
C23 0.057(3) 0.093(4) 0.075(4) 0.010(4) 0.023(3) 0.006(3)
C16 0.080(4) 0.039(2) 0.036(3) -0.008(2) -0.001(2) -0.005(2)
C1 0.027(2) 0.055(3) 0.105(5) -0.010(3) -0.004(3) 0.011(2)
C14 0.036(2) 0.072(3) 0.026(2) -0.009(2) -0.0042(18) 0.006(2)
C5 0.058(3) 0.073(4) 0.050(3) 0.017(3) 0.028(3) 0.032(3)
C22 0.064(3) 0.077(4) 0.104(5) -0.034(4) -0.042(4) 0.029(3)
C12 0.105(6) 0.126(6) 0.061(4) 0.035(4) -0.019(4) -0.001(5)
C3 0.077(4) 0.034(2) 0.046(3) -0.005(2) 0.013(3) 0.006(2)
C24 0.094(5) 0.110(5) 0.084(5) 0.038(4) 0.018(4) -0.007(4)
C25 0.046(3) 0.094(5) 0.154(8) -0.018(5) 0.026(4) -0.031(3)
C15 0.048(3) 0.056(3) 0.046(3) -0.016(2) 0.004(2) -0.013(2)
O1 0.094(3) 0.133(4) 0.073(3) 0.049(3) 0.008(3) 0.029(3)
C17 0.047(3) 0.050(3) 0.049(3) -0.018(2) -0.020(2) 0.013(2)
C2 0.076(4) 0.052(3) 0.050(3) -0.003(3) -0.020(3) 0.025(3)
C11 0.095(6) 0.179(9) 0.139(8) 0.092(7) 0.045(5) 0.022(6)
C6 0.034(3) 0.101(5) 0.284(12) -0.022(7) -0.008(5) -0.003(3)
C19 0.067(4) 0.117(5) 0.045(3) -0.003(3) -0.013(3) 0.017(4)
C20 0.056(3) 0.104(5) 0.102(5) -0.035(4) 0.024(3) -0.034(3)
C9 0.088(5) 0.131(6) 0.126(6) -0.094(6) -0.034(4) 0.026(4)
C8 0.173(8) 0.047(3) 0.118(6) 0.012(4) 0.058(6) -0.011(4)
C21 0.173(8) 0.043(3) 0.079(4) 0.004(3) 0.003(4) -0.004(4)
C26 0.071(5) 0.137(7) 0.143(8) -0.053(6) 0.009(5) -0.044(5)
C7 0.163(7) 0.113(6) 0.076(5) -0.011(4) -0.060(5) 0.071(5)
C13 0.087(5) 0.162(8) 0.112(6) 0.059(6) -0.007(5) 0.019(5)
C10 0.127(6) 0.156(8) 0.090(5) 0.058(5) 0.073(5) 0.069(6)

loop_
_atom_type_symbol
_atom_type_description
_atom_type_scat_dispersion_real
_atom_type_scat_dispersion_imag
_atom_type_scat_source
Ba Ba -0.3244 2.2819 'International Tables Vol C Tables 4.2.6.8 and 6.1.1.4'
C C 0.0033 0.0016 'International Tables Vol C Tables 4.2.6.8 and 6.1.1.4'
O O 0.0106 0.0060 'International Tables Vol C Tables 4.2.6.8 and 6.1.1.4'
H H 0.0000 0.0000 'International Tables Vol C Tables 4.2.6.8 and 6.1.1.4'

loop_
_geom_angle_atom_site_label_1
_geom_angle_atom_site_label_2
_geom_angle_atom_site_label_3
_geom_angle
_geom_angle_site_symmetry_1
_geom_angle_site_symmetry_3
_geom_angle_publ_flag
O2 Ba1 O1 131.80(16) . . ?
O2 Ba1 C5 124.24(15) . . ?
O1 Ba1 C5 63.12(14) . . ?
O2 Ba1 C4 96.75(14) . . ?
O1 Ba1 C4 76.30(15) . . ?
C5 Ba1 C4 27.90(14) . . ?
O2 Ba1 C17 73.96(14) . . ?
O1 Ba1 C17 107.11(14) . . ?
C5 Ba1 C17 161.74(16) . . ?
C4 Ba1 C17 170.09(14) . . ?
O2 Ba1 C3 82.51(14) . . ?
O1 Ba1 C3 102.84(15) . . ?
C5 Ba1 C3 44.99(14) . . ?
C4 Ba1 C3 26.93(13) . . ?
C17 Ba1 C3 149.64(14) . . ?
O2 Ba1 C16 101.49(14) . . ?
O1 Ba1 C16 91.05(15) . . ?
C5 Ba1 C16 134.05(15) . . ?
C4 Ba1 C16 161.76(14) . . ?
C17 Ba1 C16 27.70(13) . . ?
C3 Ba1 C16 157.47(15) . . ?
O2 Ba1 C18 62.85(14) . . ?
O1 Ba1 C18 133.79(14) . . ?
C5 Ba1 C18 154.51(14) . . ?
C4 Ba1 C18 149.83(13) . . ?
C17 Ba1 C18 27.33(12) . . ?
C3 Ba1 C18 123.34(13) . . ?
C16 Ba1 C18 45.03(13) . . ?
O2 Ba1 C1 124.05(16) . . ?
O1 Ba1 C1 84.48(16) . . ?
C5 Ba1 C1 27.87(15) . . ?
C4 Ba1 C1 45.15(14) . . ?
C17 Ba1 C1 143.44(14) . . ?
C3 Ba1 C1 44.25(15) . . ?
C16 Ba1 C1 121.55(14) . . ?
C18 Ba1 C1 126.65(15) . . ?
O2 Ba1 C15 107.34(14) . . ?
O1 Ba1 C15 104.59(16) . . ?
C5 Ba1 C15 120.06(15) . . ?
C4 Ba1 C15 144.12(13) . . ?
C17 Ba1 C15 44.89(13) . . ?
C3 Ba1 C15 130.48(15) . . ?
C16 Ba1 C15 27.09(13) . . ?
C18 Ba1 C15 44.62(12) . . ?
C1 Ba1 C15 98.96(14) . . ?
O2 Ba1 C2 98.11(16) . . ?
O1 Ba1 C2 107.66(15) . . ?
C5 Ba1 C2 44.90(14) . . ?
C4 Ba1 C2 44.57(13) . . ?
C17 Ba1 C2 138.81(13) . . ?
C3 Ba1 C2 26.94(14) . . ?
C16 Ba1 C2 131.58(15) . . ?
C18 Ba1 C2 112.91(13) . . ?
C1 Ba1 C2 26.51(15) . . ?
C15 Ba1 C2 104.60(15) . . ?
O2 Ba1 C14 84.26(15) . . ?
O1 Ba1 C14 131.48(16) . . ?
C5 Ba1 C14 128.71(15) . . ?
C4 Ba1 C14 139.19(13) . . ?
C17 Ba1 C14 44.88(12) . . ?
C3 Ba1 C14 114.82(14) . . ?
C16 Ba1 C14 44.72(13) . . ?
C18 Ba1 C14 27.21(12) . . ?
C1 Ba1 C14 101.44(14) . . ?
C15 Ba1 C14 26.98(13) . . ?
C2 Ba1 C14 94.75(13) . . ?
C25 O2 C24 116.0(6) . . ?
C25 O2 Ba1 135.6(5) . . ?
C24 O2 Ba1 105.8(3) . . ?
C3 C4 C5 108.0(4) . . ?
C3 C4 C9 125.7(6) . . ?
C5 C4 C9 126.2(6) . . ?
C3 C4 Ba1 77.8(3) . . ?
C5 C4 Ba1 76.0(3) . . ?
C9 C4 Ba1 110.1(3) . . ?
C17 C18 C14 108.1(4) . . ?
C17 C18 C23 126.4(4) . . ?
C14 C18 C23 125.3(5) . . ?
C17 C18 Ba1 75.6(3) . . ?
C14 C18 Ba1 77.2(2) . . ?
C23 C18 Ba1 110.3(3) . . ?
C18 C23 C24 111.6(5) . . ?
C18 C23 H23A 109.3 . . ?
C24 C23 H23A 109.3 . . ?
C18 C23 H23B 109.3 . . ?
C24 C23 H23B 109.3 . . ?
H23A C23 H23B 108.0 . . ?
C15 C16 C17 107.4(4) . . ?
C15 C16 C21 126.9(5) . . ?
C17 C16 C21 125.8(5) . . ?
C15 C16 Ba1 76.8(3) . . ?
C17 C16 Ba1 75.5(3) . . ?
C21 C16 Ba1 114.3(3) . . ?
C2 C1 C5 108.1(5) . . ?
C2 C1 C6 125.8(7) . . ?
C5 C1 C6 126.0(7) . . ?
C2 C1 Ba1 77.2(3) . . ?
C5 C1 Ba1 74.2(2) . . ?
C6 C1 Ba1 117.1(4) . . ?
C15 C14 C18 107.8(4) . . ?
C15 C14 C19 125.4(4) . . ?
C18 C14 C19 126.6(5) . . ?
C15 C14 Ba1 75.9(2) . . ?
C18 C14 Ba1 75.6(3) . . ?
C19 C14 Ba1 118.6(3) . . ?
C4 C5 C1 106.3(4) . . ?
C4 C5 C10 127.4(6) . . ?
C1 C5 C10 126.3(6) . . ?
C4 C5 Ba1 76.1(2) . . ?
C1 C5 Ba1 78.0(3) . . ?
C10 C5 Ba1 110.5(4) . . ?
C17 C22 H22A 109.5 . . ?
C17 C22 H22B 109.5 . . ?
H22A C22 H22B 109.5 . . ?
C17 C22 H22C 109.5 . . ?
H22A C22 H22C 109.5 . . ?
H22B C22 H22C 109.5 . . ?
O1 C12 C13 112.9(6) . . ?
O1 C12 H12A 109.0 . . ?
C13 C12 H12A 109.0 . . ?
O1 C12 H12B 109.0 . . ?
C13 C12 H12B 109.0 . . ?
H12A C12 H12B 107.8 . . ?
C4 C3 C2 108.9(5) . . ?
C4 C3 C8 124.8(6) . . ?
C2 C3 C8 126.2(6) . . ?
C4 C3 Ba1 75.3(3) . . ?
C2 C3 Ba1 77.6(3) . . ?
C8 C3 Ba1 115.5(4) . . ?
O2 C24 C23 111.9(5) . . ?
O2 C24 H24A 109.2 . . ?
C23 C24 H24A 109.2 . . ?
O2 C24 H24B 109.2 . . ?
C23 C24 H24B 109.2 . . ?
H24A C24 H24B 107.9 . . ?
O2 C25 C26 110.9(6) . . ?
O2 C25 H25A 109.5 . . ?
C26 C25 H25A 109.5 . . ?
O2 C25 H25B 109.5 . . ?
C26 C25 H25B 109.5 . . ?
H25A C25 H25B 108.1 . . ?
C14 C15 C16 109.0(4) . . ?
C14 C15 C20 124.8(5) . . ?
C16 C15 C20 126.0(5) . . ?
C14 C15 Ba1 77.1(3) . . ?
C16 C15 Ba1 76.1(3) . . ?
C20 C15 Ba1 117.3(3) . . ?
C12 O1 C11 116.1(6) . . ?
C12 O1 Ba1 136.6(4) . . ?
C11 O1 Ba1 105.9(4) . . ?
C18 C17 C16 107.7(4) . . ?
C18 C17 C22 126.4(5) . . ?
C16 C17 C22 125.8(5) . . ?
C18 C17 Ba1 77.1(2) . . ?
C16 C17 Ba1 76.8(3) . . ?
C22 C17 Ba1 114.8(3) . . ?
C1 C2 C3 108.6(5) . . ?
C1 C2 C7 126.2(6) . . ?
C3 C2 C7 124.9(6) . . ?
C1 C2 Ba1 76.3(3) . . ?
C3 C2 Ba1 75.5(3) . . ?
C7 C2 Ba1 120.0(4) . . ?
O1 C11 C10 111.3(7) . . ?
O1 C11 H11A 109.4 . . ?
C10 C11 H11A 109.4 . . ?
O1 C11 H11B 109.4 . . ?
C10 C11 H11B 109.4 . . ?
H11A C11 H11B 108.0 . . ?
C1 C6 H6A 109.5 . . ?
C1 C6 H6B 109.5 . . ?
H6A C6 H6B 109.5 . . ?
C1 C6 H6C 109.5 . . ?
H6A C6 H6C 109.5 . . ?
H6B C6 H6C 109.5 . . ?
C14 C19 H19A 109.5 . . ?
C14 C19 H19B 109.5 . . ?
H19A C19 H19B 109.5 . . ?
C14 C19 H19C 109.5 . . ?
H19A C19 H19C 109.5 . . ?
H19B C19 H19C 109.5 . . ?
C15 C20 H20A 109.5 . . ?
C15 C20 H20B 109.5 . . ?
H20A C20 H20B 109.5 . . ?
C15 C20 H20C 109.5 . . ?
H20A C20 H20C 109.5 . . ?
H20B C20 H20C 109.5 . . ?
C4 C9 H9A 109.5 . . ?
C4 C9 H9B 109.5 . . ?
H9A C9 H9B 109.5 . . ?
C4 C9 H9C 109.5 . . ?
H9A C9 H9C 109.5 . . ?
H9B C9 H9C 109.5 . . ?
C3 C8 H8A 109.5 . . ?
C3 C8 H8B 109.5 . . ?
H8A C8 H8B 109.5 . . ?
C3 C8 H8C 109.5 . . ?
H8A C8 H8C 109.5 . . ?
H8B C8 H8C 109.5 . . ?
C16 C21 H21A 109.5 . . ?
C16 C21 H21B 109.5 . . ?
H21A C21 H21B 109.5 . . ?
C16 C21 H21C 109.5 . . ?
H21A C21 H21C 109.5 . . ?
H21B C21 H21C 109.5 . . ?
C25 C26 H26A 109.5 . . ?
C25 C26 H26B 109.5 . . ?
H26A C26 H26B 109.5 . . ?
C25 C26 H26C 109.5 . . ?
H26A C26 H26C 109.5 . . ?
H26B C26 H26C 109.5 . . ?
C2 C7 H7A 109.5 . . ?
C2 C7 H7B 109.5 . . ?
H7A C7 H7B 109.5 . . ?
C2 C7 H7C 109.5 . . ?
H7A C7 H7C 109.5 . . ?
H7B C7 H7C 109.5 . . ?
C12 C13 H13A 109.5 . . ?
C12 C13 H13B 109.5 . . ?
H13A C13 H13B 109.5 . . ?
C12 C13 H13C 109.5 . . ?
H13A C13 H13C 109.5 . . ?
H13B C13 H13C 109.5 . . ?
C5 C10 C11 113.4(6) . . ?
C5 C10 H10A 108.9 . . ?
C11 C10 H10A 108.9 . . ?
C5 C10 H10B 108.9 . . ?
C11 C10 H10B 108.9 . . ?
H10A C10 H10B 107.7 . . ?

loop_
_geom_bond_atom_site_label_1
_geom_bond_atom_site_label_2
_geom_bond_distance
_geom_bond_site_symmetry_2
_geom_bond_publ_flag
Ba1 O2 2.689(4) . ?
Ba1 O1 2.742(4) . ?
Ba1 C5 2.931(4) . ?
Ba1 C4 2.933(4) . ?
Ba1 C17 2.958(4) . ?
Ba1 C3 2.965(4) . ?
Ba1 C16 2.973(5) . ?
Ba1 C18 2.977(4) . ?
Ba1 C1 2.979(4) . ?
Ba1 C15 2.983(4) . ?
Ba1 C2 2.991(5) . ?
Ba1 C14 2.998(4) . ?
O2 C25 1.426(7) . ?
O2 C24 1.487(8) . ?
C4 C3 1.374(7) . ?
C4 C5 1.414(7) . ?
C4 C9 1.518(7) . ?
C18 C17 1.402(6) . ?
C18 C14 1.405(6) . ?
C18 C23 1.496(7) . ?
C23 C24 1.559(9) . ?
C23 H23A 0.9900 . ?
C23 H23B 0.9900 . ?
C16 C15 1.395(7) . ?
C16 C17 1.420(7) . ?
C16 C21 1.500(8) . ?
C1 C2 1.369(8) . ?
C1 C5 1.424(8) . ?
C1 C6 1.527(8) . ?
C14 C15 1.395(6) . ?
C14 C19 1.517(7) . ?
C5 C10 1.501(8) . ?
C22 C17 1.522(6) . ?
C22 H22A 0.9800 . ?
C22 H22B 0.9800 . ?
C22 H22C 0.9800 . ?
C12 O1 1.341(7) . ?
C12 C13 1.435(10) . ?
C12 H12A 0.9900 . ?
C12 H12B 0.9900 . ?
C3 C2 1.387(7) . ?
C3 C8 1.527(8) . ?
C24 H24A 0.9900 . ?
C24 H24B 0.9900 . ?
C25 C26 1.448(10) . ?
C25 H25A 0.9900 . ?
C25 H25B 0.9900 . ?
C15 C20 1.531(6) . ?
O1 C11 1.472(8) . ?
C2 C7 1.531(7) . ?
C11 C10 1.530(11) . ?
C11 H11A 0.9900 . ?
C11 H11B 0.9900 . ?
C6 H6A 0.9800 . ?
C6 H6B 0.9800 . ?
C6 H6C 0.9800 . ?
C19 H19A 0.9800 . ?
C19 H19B 0.9800 . ?
C19 H19C 0.9800 . ?
C20 H20A 0.9800 . ?
C20 H20B 0.9800 . ?
C20 H20C 0.9800 . ?
C9 H9A 0.9800 . ?
C9 H9B 0.9800 . ?
C9 H9C 0.9800 . ?
C8 H8A 0.9800 . ?
C8 H8B 0.9800 . ?
C8 H8C 0.9800 . ?
C21 H21A 0.9800 . ?
C21 H21B 0.9800 . ?
C21 H21C 0.9800 . ?
C26 H26A 0.9800 . ?
C26 H26B 0.9800 . ?
C26 H26C 0.9800 . ?
C7 H7A 0.9800 . ?
C7 H7B 0.9800 . ?
C7 H7C 0.9800 . ?
C13 H13A 0.9800 . ?
C13 H13B 0.9800 . ?
C13 H13C 0.9800 . ?
C10 H10A 0.9900 . ?
C10 H10B 0.9900 . ?
